data_8101814
loop_
_publ_author_name
'D.-M. Feng'
'H.-Y. He'
'H.-X. Jin'
'L.-G. Zhu'

_publ_section_title
;
Crystal structure of aqua(1,10-phenanthroline)bis(2-thiophenecarboxylato)
copper(II), Cu(H~2~O)(C~12~H~8~N~2~)(C~4~H~3~SCOO)~2~
;
_journal_issue 3
_journal_name_full 'Zeitschrift f\"ur Kristallographie - New Crystal Structures'
_journal_page_first 429
_journal_page_last 430
_journal_volume 220
_journal_year 2005
_chemical_formula_moiety 'C22 H16 Cu N2 O5 S2'
_chemical_formula_sum 'C22 H16 Cu N2 O5 S2'
_chemical_formula_weight 516.03
_chemical_name_systematic
;
aqua(1,10-phenanthroline)bis(2-thiophenecarboxylato)copper(II)
;
_space_group_IT_number 14
_symmetry_cell_setting monoclinic
_symmetry_space_group_name_Hall '-P 2ybc'
_symmetry_space_group_name_H-M 'P 1 21/c 1'
_atom_sites_solution_hydrogens geom
_atom_sites_solution_primary direct
_atom_sites_solution_secondary difmap
_audit_creation_method SHELXL-97
_cell_angle_alpha 90.00
_cell_angle_beta 91.041(2)
_cell_angle_gamma 90.00
_cell_formula_units_Z 4
_cell_length_a 8.4228(4)
_cell_length_b 19.7169(7)
_cell_length_c 12.4746(5)
_cell_measurement_reflns_used 1429
_cell_measurement_temperature 295(2)
_cell_measurement_theta_max 44.294
_cell_measurement_theta_min 5.267
_cell_volume 2071.33(15)
_computing_cell_refinement 'SAINT (Bruker, 2002)'
_computing_data_collection 'SMART (Bruker, 2002)'
_computing_data_reduction SAINT
_computing_molecular_graphics 'Ortep-3 for Windows (Farrugia, 1997)'
_computing_publication_material 'WinGX (Farrugia, 1999)'
_computing_structure_refinement 'SHELXL-97 (Sheldrick, 1997)'
_computing_structure_solution 'SHELXS-97 (Sheldrick, 1997)'
_diffrn_ambient_temperature 295(2)
_diffrn_measured_fraction_theta_full 1.000
_diffrn_measured_fraction_theta_max 1.000
_diffrn_measurement_device_type 'Bruker SMART APEX CCD'
_diffrn_measurement_method phi/omega
_diffrn_radiation_monochromator graphite
_diffrn_radiation_source 'fine-focus sealed tube'
_diffrn_radiation_type MoK\a
_diffrn_radiation_wavelength 0.71073
_diffrn_reflns_av_R_equivalents 0.0973
_diffrn_reflns_av_sigmaI/netI 0.1020
_diffrn_reflns_limit_h_max 9
_diffrn_reflns_limit_h_min -10
_diffrn_reflns_limit_k_max 23
_diffrn_reflns_limit_k_min -21
_diffrn_reflns_limit_l_max 12
_diffrn_reflns_limit_l_min -14
_diffrn_reflns_number 10400
_diffrn_reflns_theta_full 25.00
_diffrn_reflns_theta_max 25.00
_diffrn_reflns_theta_min 1.93
_diffrn_standards_number 0
_exptl_absorpt_coefficient_mu 1.296
_exptl_absorpt_correction_T_max 0.9585
_exptl_absorpt_correction_T_min 0.5545
_exptl_absorpt_correction_type multi-scan
_exptl_absorpt_process_details 'SADABS (Bruker, 2002)'
_exptl_crystal_colour green
_exptl_crystal_density_diffrn 1.655
_exptl_crystal_density_method 'not measured'
_exptl_crystal_description needle
_exptl_crystal_F_000 1052
_exptl_crystal_size_max 0.52
_exptl_crystal_size_mid 0.05
_exptl_crystal_size_min 0.03
_refine_diff_density_max 0.928
_refine_diff_density_min -0.634
_refine_diff_density_rms 0.108
_refine_ls_extinction_method none
_refine_ls_goodness_of_fit_ref 0.968
_refine_ls_hydrogen_treatment constr
_refine_ls_matrix_type full
_refine_ls_number_parameters 296
_refine_ls_number_reflns 3639
_refine_ls_number_restraints 13
_refine_ls_restrained_S_all 0.999
_refine_ls_R_factor_all 0.0991
_refine_ls_R_factor_gt 0.0666
_refine_ls_shift/su_max 0.000
_refine_ls_shift/su_mean_lt 0.001
_refine_ls_structure_factor_coef Fsqd
_refine_ls_weighting_details 'calc w=1/[\s^2^(Fo^2^)+(0.1301P)^2^+0.0000P] where P=(Fo^2^+2Fc^2^)/3'
_refine_ls_weighting_scheme calc
_refine_ls_wR_factor_gt 0.1809
_refine_ls_wR_factor_ref 0.1985
_reflns_number_gt 2331
_reflns_number_total 3639
_reflns_threshold_expression >2sigma(I)
_cod_data_source_file 1267-1577.cff
_cod_data_source_block cd2572
_cod_original_sg_symbol_H-M P12(1)/c1
_cod_database_code 8101814

loop_
_symmetry_equiv_pos_as_xyz
'x, y, z'
'-x, y+1/2, -z+1/2'
'-x, -y, -z'
'x, -y-1/2, z-1/2'

loop_
_atom_site_label
_atom_site_type_symbol
_atom_site_fract_x
_atom_site_fract_y
_atom_site_fract_z
_atom_site_U_iso_or_equiv
_atom_site_adp_type
_atom_site_occupancy
_atom_site_symmetry_multiplicity
_atom_site_Wyckoff_symbol
_atom_site_calc_flag
_atom_site_refinement_flags
_atom_site_disorder_assembly
_atom_site_disorder_group
Cu1 Cu 0.13847(10) -0.00293(4) 0.36868(6) 0.0329(3) Uani 1 4 e d . . .
S1 S 0.6422(3) -0.05436(12) 0.16641(18) 0.0664(7) Uani 1 4 e d D . .
S2 S 0.2104(3) -0.24661(11) 0.59702(19) 0.0715(7) Uani 1 4 e d D . .
N1 N 0.0775(6) 0.0734(3) 0.2668(4) 0.0322(12) Uani 1 4 e d . . .
N2 N 0.2520(6) 0.0732(3) 0.4442(4) 0.0312(12) Uani 1 4 e d . . .
O1 O 0.3388(5) -0.0379(2) 0.2694(3) 0.0406(12) Uani 1 4 e d . . .
O2 O 0.1890(6) -0.0800(2) 0.1347(4) 0.0468(13) Uani 1 4 e d . . .
O3 O 0.1742(6) -0.0614(2) 0.4938(3) 0.0455(12) Uani 1 4 e d . . .
O4 O 0.0672(6) -0.1582(2) 0.4354(4) 0.0561(15) Uani 1 4 e d . . .
O5 O -0.0076(5) -0.0668(2) 0.2927(4) 0.0405(12) Uani 1 4 e d D . .
C1 C -0.0086(8) 0.0717(3) 0.1761(5) 0.0380(16) Uani 1 4 e d . . .
H1 H -0.0518 0.0305 0.1540 0.046 Uiso 1 4 e calc R . .
C2 C -0.0362(8) 0.1283(4) 0.1136(6) 0.0450(18) Uani 1 4 e d . . .
H2 H -0.0961 0.1250 0.0505 0.054 Uiso 1 4 e calc R . .
C3 C 0.0249(8) 0.1886(3) 0.1453(5) 0.0412(17) Uani 1 4 e d . . .
H3 H 0.0056 0.2272 0.1042 0.049 Uiso 1 4 e calc R . .
C4 C 0.1160(8) 0.1932(3) 0.2385(5) 0.0349(16) Uani 1 4 e d . . .
C5 C 0.1848(9) 0.2539(3) 0.2784(6) 0.0465(19) Uani 1 4 e d . . .
H5 H 0.1670 0.2943 0.2417 0.056 Uiso 1 4 e calc R . .
C6 C 0.2756(9) 0.2544(3) 0.3685(6) 0.0496(19) Uani 1 4 e d . . .
H6 H 0.3216 0.2949 0.3916 0.060 Uiso 1 4 e calc R . .
C7 C 0.3026(8) 0.1937(3) 0.4294(5) 0.0375(16) Uani 1 4 e d . . .
C8 C 0.3979(9) 0.1895(4) 0.5232(6) 0.0480(19) Uani 1 4 e d . . .
H8 H 0.4465 0.2281 0.5513 0.058 Uiso 1 4 e calc R . .
C9 C 0.4181(9) 0.1283(4) 0.5724(5) 0.0488(19) Uani 1 4 e d . . .
H9 H 0.4826 0.1247 0.6334 0.059 Uiso 1 4 e calc R . .
C10 C 0.3428(8) 0.0720(3) 0.5313(5) 0.0412(17) Uani 1 4 e d . . .
H10 H 0.3565 0.0309 0.5668 0.049 Uiso 1 4 e calc R . .
C11 C 0.1389(7) 0.1331(3) 0.2963(5) 0.0289(14) Uani 1 4 e d . . .
C12 C 0.2334(7) 0.1334(3) 0.3933(5) 0.0316(15) Uani 1 4 e d . . .
C13 C 0.3195(8) -0.0621(3) 0.1769(5) 0.0354(16) Uani 1 4 e d . . .
C14 C 0.4633(7) -0.0712(3) 0.1092(4) 0.0313(15) Uani 1 4 e d D . .
C15 C 0.4620(5) -0.0936(2) -0.0045(3) 0.0369(11) Uani 1 4 e d D . .
H15 H 0.3772 -0.1065 -0.0488 0.044 Uiso 1 4 e calc R . .
C16 C 0.6355(7) -0.0897(3) -0.0278(5) 0.0427(18) Uani 1 4 e d D . .
H16 H 0.6727 -0.0996 -0.0957 0.051 Uiso 1 4 e calc R . .
C17 C 0.7362(8) -0.0715(3) 0.0521(5) 0.0429(17) Uani 1 4 e d D . .
H17 H 0.8457 -0.0687 0.0448 0.052 Uiso 1 4 e calc R . .
C18 C 0.1522(8) -0.1244(3) 0.4996(5) 0.0398(17) Uani 1 4 e d . . .
C19 C 0.2328(8) -0.1596(3) 0.5922(5) 0.0404(17) Uani 1 4 e d D . .
C20 C 0.3330(7) -0.1287(3) 0.6747(4) 0.0306(15) Uani 1 4 e d D . .
H20 H 0.3625 -0.0835 0.6827 0.037 Uiso 1 4 e calc R . .
C21 C 0.3760(10) -0.1871(3) 0.7424(6) 0.059(2) Uani 1 4 e d D . .
H21 H 0.4369 -0.1820 0.8048 0.071 Uiso 1 4 e calc R . .
C22 C 0.3231(9) -0.2486(4) 0.7099(5) 0.057(2) Uani 1 4 e d D . .
H22 H 0.3469 -0.2884 0.7467 0.069 Uiso 1 4 e calc R . .
H5B H 0.043(7) -0.070(3) 0.234(3) 0.050 Uiso 1 4 e d D . .
H5A H 0.011(8) -0.1040(18) 0.326(4) 0.050 Uiso 1 4 e d D . .

loop_
_atom_site_aniso_label
_atom_site_aniso_U_11
_atom_site_aniso_U_22
_atom_site_aniso_U_33
_atom_site_aniso_U_23
_atom_site_aniso_U_13
_atom_site_aniso_U_12
Cu1 0.0458(6) 0.0198(5) 0.0329(5) -0.0008(3) -0.0025(4) -0.0039(4)
S1 0.0687(15) 0.0601(15) 0.0705(15) -0.0059(11) 0.0011(12) -0.0007(12)
S2 0.0944(18) 0.0414(13) 0.0786(17) 0.0103(11) -0.0014(14) 0.0073(12)
N1 0.033(3) 0.023(3) 0.040(3) -0.004(2) -0.001(2) 0.002(2)
N2 0.042(3) 0.024(3) 0.028(3) -0.002(2) -0.001(2) 0.000(2)
O1 0.042(3) 0.048(3) 0.032(3) -0.009(2) -0.005(2) 0.003(2)
O2 0.047(3) 0.052(3) 0.041(3) -0.014(2) -0.001(2) -0.009(3)
O3 0.076(4) 0.022(3) 0.038(3) 0.004(2) -0.006(2) -0.009(2)
O4 0.083(4) 0.024(3) 0.061(3) 0.011(2) -0.019(3) -0.011(3)
O5 0.045(3) 0.037(3) 0.040(3) -0.001(2) 0.000(2) -0.009(2)
C1 0.037(4) 0.036(4) 0.040(4) -0.002(3) -0.009(3) -0.003(3)
C2 0.048(5) 0.043(5) 0.044(4) 0.008(3) -0.011(3) 0.011(4)
C3 0.045(4) 0.032(4) 0.046(4) 0.010(3) -0.003(3) 0.010(3)
C4 0.038(4) 0.025(4) 0.041(4) 0.006(3) -0.004(3) 0.003(3)
C5 0.061(5) 0.021(4) 0.058(5) 0.008(3) -0.005(4) -0.003(3)
C6 0.069(5) 0.018(4) 0.062(5) -0.003(3) -0.003(4) -0.007(3)
C7 0.047(4) 0.024(4) 0.041(4) -0.003(3) -0.003(3) -0.006(3)
C8 0.063(5) 0.035(4) 0.045(4) -0.010(3) -0.006(4) -0.012(4)
C9 0.065(5) 0.047(5) 0.033(4) -0.004(3) -0.008(4) -0.013(4)
C10 0.056(5) 0.031(4) 0.036(4) 0.008(3) -0.004(3) -0.004(3)
C11 0.036(4) 0.020(3) 0.030(3) -0.008(3) 0.003(3) 0.003(3)
C12 0.039(4) 0.024(4) 0.032(4) 0.002(3) 0.002(3) 0.008(3)
C13 0.050(5) 0.018(3) 0.038(4) 0.009(3) -0.006(3) 0.007(3)
C14 0.040(4) 0.019(3) 0.035(4) 0.000(3) 0.000(3) -0.001(3)
C15 0.041(3) 0.033(3) 0.037(3) 0.0079(19) 0.011(2) 0.010(2)
C16 0.060(5) 0.031(4) 0.037(4) -0.002(3) 0.007(4) -0.003(3)
C17 0.043(4) 0.032(4) 0.053(5) -0.003(3) 0.008(4) -0.002(3)
C18 0.053(5) 0.030(4) 0.037(4) -0.001(3) 0.011(3) -0.001(3)
C19 0.052(4) 0.017(3) 0.053(4) 0.005(3) 0.018(4) 0.005(3)
C20 0.048(4) 0.034(4) 0.010(3) 0.002(2) 0.003(3) 0.029(3)
C21 0.080(6) 0.056(6) 0.042(5) -0.010(4) 0.000(4) 0.014(5)
C22 0.078(6) 0.039(5) 0.054(5) 0.007(4) -0.009(4) 0.016(4)

loop_
_atom_type_symbol
_atom_type_description
_atom_type_scat_dispersion_real
_atom_type_scat_dispersion_imag
_atom_type_scat_source
C C 0.0033 0.0016 'International Tables Vol C Tables 4.2.6.8 and 6.1.1.4'
H H 0.0000 0.0000 'International Tables Vol C Tables 4.2.6.8 and 6.1.1.4'
N N 0.0061 0.0033 'International Tables Vol C Tables 4.2.6.8 and 6.1.1.4'
O O 0.0106 0.0060 'International Tables Vol C Tables 4.2.6.8 and 6.1.1.4'
S S 0.1246 0.1234 'International Tables Vol C Tables 4.2.6.8 and 6.1.1.4'
Cu Cu 0.3201 1.2651 'International Tables Vol C Tables 4.2.6.8 and 6.1.1.4'

loop_
_geom_angle_atom_site_label_1
_geom_angle_atom_site_label_2
_geom_angle_atom_site_label_3
_geom_angle
_geom_angle_site_symmetry_1
_geom_angle_site_symmetry_3
_geom_angle_publ_flag
O3 Cu1 O5 95.29(19) . . ?
O3 Cu1 N2 90.06(19) . . ?
O5 Cu1 N2 169.5(2) . . ?
O3 Cu1 N1 165.6(2) . . ?
O5 Cu1 N1 91.4(2) . . ?
N2 Cu1 N1 81.5(2) . . ?
O3 Cu1 O1 98.88(19) . . ?
O5 Cu1 O1 90.42(17) . . ?
N2 Cu1 O1 97.67(19) . . ?
N1 Cu1 O1 93.85(18) . . ?
C17 S1 C14 91.9(3) . . ?
C22 S2 C19 89.5(4) . . ?
C1 N1 C11 117.3(6) . . ?
C1 N1 Cu1 129.8(4) . . ?
C11 N1 Cu1 112.9(4) . . ?
C10 N2 C12 117.6(6) . . ?
C10 N2 Cu1 129.7(4) . . ?
C12 N2 Cu1 112.7(4) . . ?
C13 O1 Cu1 122.9(4) . . ?
C18 O3 Cu1 127.3(4) . . ?
Cu1 O5 H5B 98(5) . . ?
Cu1 O5 H5A 102(5) . . ?
H5B O5 H5A 105(5) . . ?
N1 C1 C2 122.9(6) . . ?
N1 C1 H1 118.6 . . ?
C2 C1 H1 118.6 . . ?
C3 C2 C1 119.2(6) . . ?
C3 C2 H2 120.4 . . ?
C1 C2 H2 120.4 . . ?
C2 C3 C4 120.4(6) . . ?
C2 C3 H3 119.8 . . ?
C4 C3 H3 119.8 . . ?
C3 C4 C11 116.5(6) . . ?
C3 C4 C5 124.6(6) . . ?
C11 C4 C5 118.9(6) . . ?
C6 C5 C4 121.4(6) . . ?
C6 C5 H5 119.3 . . ?
C4 C5 H5 119.3 . . ?
C5 C6 C7 121.2(6) . . ?
C5 C6 H6 119.4 . . ?
C7 C6 H6 119.4 . . ?
C12 C7 C8 116.5(6) . . ?
C12 C7 C6 118.6(6) . . ?
C8 C7 C6 124.9(6) . . ?
C9 C8 C7 119.4(6) . . ?
C9 C8 H8 120.3 . . ?
C7 C8 H8 120.3 . . ?
C8 C9 C10 119.7(7) . . ?
C8 C9 H9 120.2 . . ?
C10 C9 H9 120.2 . . ?
N2 C10 C9 123.3(6) . . ?
N2 C10 H10 118.3 . . ?
C9 C10 H10 118.3 . . ?
N1 C11 C4 123.8(6) . . ?
N1 C11 C12 116.2(5) . . ?
C4 C11 C12 120.0(6) . . ?
N2 C12 C7 123.4(6) . . ?
N2 C12 C11 116.7(6) . . ?
C7 C12 C11 119.8(6) . . ?
O1 C13 O2 126.0(6) . . ?
O1 C13 C14 118.0(6) . . ?
O2 C13 C14 116.0(6) . . ?
C15 C14 C13 125.5(5) . . ?
C15 C14 S1 117.0(4) . . ?
C13 C14 S1 117.5(4) . . ?
C14 C15 C16 100.3(4) . . ?
C14 C15 H15 129.8 . . ?
C16 C15 H15 129.8 . . ?
C17 C16 C15 118.3(6) . . ?
C17 C16 H16 120.8 . . ?
C15 C16 H16 120.8 . . ?
C16 C17 S1 112.5(5) . . ?
C16 C17 H17 123.8 . . ?
S1 C17 H17 123.8 . . ?
O4 C18 O3 124.8(6) . . ?
O4 C18 C19 119.4(6) . . ?
O3 C18 C19 115.9(6) . . ?
C20 C19 C18 126.9(5) . . ?
C20 C19 S2 117.0(5) . . ?
C18 C19 S2 116.0(5) . . ?
C19 C20 C21 102.3(6) . . ?
C19 C20 H20 128.9 . . ?
C21 C20 H20 128.9 . . ?
C22 C21 C20 117.0(7) . . ?
C22 C21 H21 121.5 . . ?
C20 C21 H21 121.5 . . ?
C21 C22 S2 114.1(6) . . ?
C21 C22 H22 123.0 . . ?
S2 C22 H22 123.0 . . ?

loop_
_geom_bond_atom_site_label_1
_geom_bond_atom_site_label_2
_geom_bond_distance
_geom_bond_site_symmetry_2
_geom_bond_publ_flag
Cu1 O3 1.960(4) . ?
Cu1 O5 1.989(5) . ?
Cu1 N2 2.006(5) . ?
Cu1 N1 2.030(5) . ?
Cu1 O1 2.221(4) . ?
S1 C17 1.677(6) . ?
S1 C14 1.688(6) . ?
S2 C22 1.685(6) . ?
S2 C19 1.726(5) . ?
N1 C1 1.333(8) . ?
N1 C11 1.335(7) . ?
N2 C10 1.317(8) . ?
N2 C12 1.354(7) . ?
O1 C13 1.256(7) . ?
O2 C13 1.260(7) . ?
O3 C18 1.258(8) . ?
O4 C18 1.256(8) . ?
O5 H5B 0.86(5) . ?
O5 H5A 0.86(4) . ?
C1 C2 1.378(9) . ?
C1 H1 0.9300 . ?
C2 C3 1.351(9) . ?
C2 H2 0.9300 . ?
C3 C4 1.386(9) . ?
C3 H3 0.9300 . ?
C4 C11 1.399(8) . ?
C4 C5 1.416(9) . ?
C5 C6 1.348(10) . ?
C5 H5 0.9300 . ?
C6 C7 1.435(9) . ?
C6 H6 0.9300 . ?
C7 C12 1.396(8) . ?
C7 C8 1.409(9) . ?
C8 C9 1.362(10) . ?
C8 H8 0.9300 . ?
C9 C10 1.374(9) . ?
C9 H9 0.9300 . ?
C10 H10 0.9300 . ?
C11 C12 1.436(8) . ?
C13 C14 1.500(9) . ?
C14 C15 1.486(6) . ?
C15 C16 1.497(6) . ?
C15 H15 0.9300 . ?
C16 C17 1.346(7) . ?
C16 H16 0.9300 . ?
C17 H17 0.9300 . ?
C18 C19 1.499(9) . ?
C19 C20 1.454(7) . ?
C20 C21 1.469(7) . ?
C20 H20 0.9300 . ?
C21 C22 1.351(7) . ?
C21 H21 0.9300 . ?
C22 H22 0.9300 . ?

loop_
_geom_hbond_atom_site_label_D
_geom_hbond_atom_site_label_H
_geom_hbond_atom_site_label_A
_geom_hbond_distance_DH
_geom_hbond_distance_HA
_geom_hbond_distance_DA
_geom_hbond_angle_DHA
_geom_hbond_site_symmetry_A
O5 H5B O2 0.86(5) 1.77(5) 2.610(6) 165(6) .
O5 H5A O4 0.86(4) 1.79(3) 2.603(7) 157(6) .

loop_
_geom_torsion_atom_site_label_1
_geom_torsion_atom_site_label_2
_geom_torsion_atom_site_label_3
_geom_torsion_atom_site_label_4
_geom_torsion
_geom_torsion_site_symmetry_1
_geom_torsion_site_symmetry_2
_geom_torsion_site_symmetry_3
_geom_torsion_site_symmetry_4
_geom_torsion_publ_flag
O3 Cu1 N1 C1 -126.8(8) . . . . ?
O5 Cu1 N1 C1 -9.3(6) . . . . ?
N2 Cu1 N1 C1 178.4(6) . . . . ?
O1 Cu1 N1 C1 81.2(6) . . . . ?
O3 Cu1 N1 C11 55.3(10) . . . . ?
O5 Cu1 N1 C11 172.8(4) . . . . ?
N2 Cu1 N1 C11 0.5(4) . . . . ?
O1 Cu1 N1 C11 -96.7(4) . . . . ?
O3 Cu1 N2 C10 13.9(6) . . . . ?
O5 Cu1 N2 C10 134.7(10) . . . . ?
N1 Cu1 N2 C10 -177.8(6) . . . . ?
O1 Cu1 N2 C10 -85.0(6) . . . . ?
O3 Cu1 N2 C12 -168.4(4) . . . . ?
O5 Cu1 N2 C12 -47.6(12) . . . . ?
N1 Cu1 N2 C12 -0.1(4) . . . . ?
O1 Cu1 N2 C12 92.6(4) . . . . ?
O3 Cu1 O1 C13 122.0(5) . . . . ?
O5 Cu1 O1 C13 26.6(5) . . . . ?
N2 Cu1 O1 C13 -146.7(5) . . . . ?
N1 Cu1 O1 C13 -64.8(5) . . . . ?
O5 Cu1 O3 C18 20.1(6) . . . . ?
N2 Cu1 O3 C18 -168.9(6) . . . . ?
N1 Cu1 O3 C18 137.1(8) . . . . ?
O1 Cu1 O3 C18 -71.2(6) . . . . ?
C11 N1 C1 C2 -0.4(10) . . . . ?
Cu1 N1 C1 C2 -178.1(5) . . . . ?
N1 C1 C2 C3 -0.6(11) . . . . ?
C1 C2 C3 C4 0.9(10) . . . . ?
C2 C3 C4 C11 -0.4(10) . . . . ?
C2 C3 C4 C5 -179.9(7) . . . . ?
C3 C4 C5 C6 -178.3(7) . . . . ?
C11 C4 C5 C6 2.2(11) . . . . ?
C4 C5 C6 C7 -1.8(12) . . . . ?
C5 C6 C7 C12 0.3(11) . . . . ?
C5 C6 C7 C8 178.8(7) . . . . ?
C12 C7 C8 C9 0.4(10) . . . . ?
C6 C7 C8 C9 -178.1(7) . . . . ?
C7 C8 C9 C10 -1.4(11) . . . . ?
C12 N2 C10 C9 0.1(10) . . . . ?
Cu1 N2 C10 C9 177.7(5) . . . . ?
C8 C9 C10 N2 1.2(11) . . . . ?
C1 N1 C11 C4 0.9(9) . . . . ?
Cu1 N1 C11 C4 179.1(5) . . . . ?
C1 N1 C11 C12 -178.9(6) . . . . ?
Cu1 N1 C11 C12 -0.8(7) . . . . ?
C3 C4 C11 N1 -0.6(9) . . . . ?
C5 C4 C11 N1 179.0(6) . . . . ?
C3 C4 C11 C12 179.3(6) . . . . ?
C5 C4 C11 C12 -1.2(9) . . . . ?
C10 N2 C12 C7 -1.2(9) . . . . ?
Cu1 N2 C12 C7 -179.1(5) . . . . ?
C10 N2 C12 C11 177.7(6) . . . . ?
Cu1 N2 C12 C11 -0.2(7) . . . . ?
C8 C7 C12 N2 0.9(10) . . . . ?
C6 C7 C12 N2 179.5(6) . . . . ?
C8 C7 C12 C11 -178.0(6) . . . . ?
C6 C7 C12 C11 0.7(10) . . . . ?
N1 C11 C12 N2 0.7(8) . . . . ?
C4 C11 C12 N2 -179.2(6) . . . . ?
N1 C11 C12 C7 179.6(6) . . . . ?
C4 C11 C12 C7 -0.2(9) . . . . ?
Cu1 O1 C13 O2 -12.1(9) . . . . ?
Cu1 O1 C13 C14 168.2(4) . . . . ?
O1 C13 C14 C15 -174.7(5) . . . . ?
O2 C13 C14 C15 5.6(8) . . . . ?
O1 C13 C14 S1 5.0(8) . . . . ?
O2 C13 C14 S1 -174.7(5) . . . . ?
C17 S1 C14 C15 1.6(5) . . . . ?
C17 S1 C14 C13 -178.2(5) . . . . ?
C13 C14 C15 C16 177.4(5) . . . . ?
S1 C14 C15 C16 -2.2(5) . . . . ?
C14 C15 C16 C17 2.2(7) . . . . ?
C15 C16 C17 S1 -1.3(8) . . . . ?
C14 S1 C17 C16 -0.1(6) . . . . ?
Cu1 O3 C18 O4 -18.7(10) . . . . ?
Cu1 O3 C18 C19 162.5(4) . . . . ?
O4 C18 C19 C20 -179.1(6) . . . . ?
O3 C18 C19 C20 -0.3(10) . . . . ?
O4 C18 C19 S2 4.0(8) . . . . ?
O3 C18 C19 S2 -177.1(5) . . . . ?
C22 S2 C19 C20 2.4(6) . . . . ?
C22 S2 C19 C18 179.6(5) . . . . ?
C18 C19 C20 C21 179.7(6) . . . . ?
S2 C19 C20 C21 -3.4(7) . . . . ?
C19 C20 C21 C22 3.2(9) . . . . ?
C20 C21 C22 S2 -1.7(10) . . . . ?
C19 S2 C22 C21 -0.3(7) . . . . ?
